data_4110499
loop_
_publ_author_name
'Amit Majumdar'
'Kuntal Pal'
'Sabyasachi Sarkar'

_publ_section_title
;
 Chemistry of [Et4N][MoIV(SPh)(PPh3)(mnt)2] as an Analogue of
 Dissimilatory Nitrate Reductase with Its Inactivation on Substitution of
 Thiolate by Chloride
;
_journal_name_full 'Journal of the American Chemical Society'
_journal_page_first 4196
_journal_page_last 4197
_journal_paper_doi 10.1021/ja0586135
_journal_volume 128
_journal_year 2006
_chemical_formula_moiety 'C26 H15 Cl Mo N4 P S4, C8 H20 N, C H2 Cl2'
_chemical_formula_sum 'C35 H37 Cl3 Mo N5 P S4'
_chemical_formula_weight 889.24
_chemical_name_systematic '[Et4N][Mo(Cl)(PPh3)(mnt)2].CH2Cl2 '
_space_group_IT_number 62
_symmetry_cell_setting orthorhombic
_symmetry_Int_Tables_number 62
_symmetry_space_group_name_Hall '-P 2ac 2n'
_symmetry_space_group_name_H-M 'P n m a'
_atom_sites_solution_hydrogens geom
_atom_sites_solution_primary direct
_atom_sites_solution_secondary difmap
_audit_creation_method SHELXL-97
_cell_angle_alpha 90.000(5)
_cell_angle_beta 90.000(5)
_cell_angle_gamma 90.000(5)
_cell_formula_units_Z 4
_cell_length_a 13.367(5)
_cell_length_b 15.164(5)
_cell_length_c 19.145(5)
_cell_measurement_temperature 100(2)
_cell_volume 3881(2)
_computing_cell_refinement 'SAINT 6.45 ( Bruker, 2003)'
_computing_data_collection 'SMART 5.628 (Bruker, 2003)'
_computing_data_reduction 'SAINT 6.45  (Bruker, 2003)'
_computing_molecular_graphics 'Diamond 2.1e, Ortep'
_computing_structure_refinement 'SHELXL-97 (Sheldrick, 1997)'
_computing_structure_solution SIR-97
_diffrn_ambient_temperature 100(2)
_diffrn_measured_fraction_theta_full 0.996
_diffrn_measured_fraction_theta_max 0.996
_diffrn_measurement_device_type 'Bruker SMART APEX'
_diffrn_measurement_method /w-scans
_diffrn_radiation_monochromator graphite
_diffrn_radiation_type MoK\a
_diffrn_radiation_wavelength 0.71069
_diffrn_reflns_av_R_equivalents 0.0820
_diffrn_reflns_av_sigmaI/netI 0.0646
_diffrn_reflns_limit_h_max 17
_diffrn_reflns_limit_h_min -17
_diffrn_reflns_limit_k_max 20
_diffrn_reflns_limit_k_min -16
_diffrn_reflns_limit_l_max 25
_diffrn_reflns_limit_l_min -24
_diffrn_reflns_number 25187
_diffrn_reflns_theta_full 28.30
_diffrn_reflns_theta_max 28.30
_diffrn_reflns_theta_min 2.29
_diffrn_source 'fine-focus sealed tube'
_exptl_absorpt_coefficient_mu 0.834
_exptl_absorpt_correction_T_max 0.9368
_exptl_absorpt_correction_T_min 0.8521
_exptl_absorpt_correction_type empirical
_exptl_crystal_colour needle
_exptl_crystal_density_diffrn 1.522
_exptl_crystal_description red
_exptl_crystal_F_000 1816
_exptl_crystal_size_max 0.20
_exptl_crystal_size_mid 0.10
_exptl_crystal_size_min 0.08
_refine_diff_density_max 1.151
_refine_diff_density_min -1.540
_refine_diff_density_rms 0.171
_refine_ls_extinction_method none
_refine_ls_goodness_of_fit_ref 1.033
_refine_ls_matrix_type full
_refine_ls_number_parameters 320
_refine_ls_number_reflns 4979
_refine_ls_number_restraints 22
_refine_ls_restrained_S_all 1.049
_refine_ls_R_factor_all 0.0924
_refine_ls_R_factor_gt 0.0721
_refine_ls_shift/su_max 0.000
_refine_ls_shift/su_mean 0.000
_refine_ls_structure_factor_coef Fsqd
_refine_ls_weighting_details 'calc w=1/[\s^2^(Fo^2^)+(0.0953P)^2^+26.3897P] where P=(Fo^2^+2Fc^2^)/3'
_refine_ls_weighting_scheme calc
_refine_ls_wR_factor_gt 0.1841
_refine_ls_wR_factor_ref 0.1971
_reflns_number_gt 3905
_reflns_number_total 4979
_reflns_threshold_expression >2sigma(I)
_cod_data_source_file ja0586135si20051220_093621.cif
_cod_data_source_block '[Et4N][Mo(Cl)(PPh3)(mnt)2]'
_cod_database_code 4110499

loop_
_symmetry_equiv_pos_as_xyz
'x, y, z'
'-x+1/2, -y, z+1/2'
'x+1/2, -y+1/2, -z+1/2'
'-x, y+1/2, -z'
'-x, -y, -z'
'x-1/2, y, -z-1/2'
'-x-1/2, y-1/2, z-1/2'
'x, -y-1/2, z'

loop_
_atom_site_label
_atom_site_type_symbol
_atom_site_fract_x
_atom_site_fract_y
_atom_site_fract_z
_atom_site_U_iso_or_equiv
_atom_site_adp_type
_atom_site_occupancy
_atom_site_symmetry_multiplicity
_atom_site_calc_flag
_atom_site_refinement_flags
_atom_site_disorder_assembly
_atom_site_disorder_group
Mo1 Mo 0.29382(4) 0.2500 0.59486(3) 0.01103(17) Uani 1 2 d S . .
Cl1 Cl 0.40902(14) 0.2500 0.49435(9) 0.0224(4) Uani 1 2 d S . .
S1 S 0.20689(10) 0.35425(8) 0.52654(6) 0.0185(3) Uani 1 1 d . . .
S2 S 0.26118(13) 0.35074(11) 0.68286(7) 0.0336(4) Uani 1 1 d . . .
P1 P 0.46603(13) 0.2500 0.65100(9) 0.0133(4) Uani 1 2 d S . .
N1 N 0.0813(5) 0.5732(4) 0.5235(3) 0.0389(14) Uani 1 1 d . . .
N2A N 0.1211(7) 0.5515(6) 0.7360(5) 0.0296(17) Uani 0.589(10) 1 d P A 1
N2B N 0.1768(11) 0.5833(9) 0.7231(7) 0.0296(17) Uani 0.411(10) 1 d P A 2
N3A N 0.3764(10) 0.7500 0.8264(7) 0.017(2) Uani 0.50 2 d SP . 1
N3B N 0.4243(10) 0.7500 0.8105(7) 0.017(2) Uani 0.50 2 d SP . 2
C1 C 0.1733(4) 0.4414(4) 0.5794(3) 0.0213(11) Uani 1 1 d . . .
C2 C 0.1212(5) 0.5143(4) 0.5483(3) 0.0279(13) Uani 1 1 d . . .
C3 C 0.1969(5) 0.4398(4) 0.6481(3) 0.0343(16) Uani 1 1 d . A .
C4 C 0.1662(8) 0.5083(6) 0.6946(4) 0.071(3) Uani 1 1 d . . .
C5 C 0.4681(5) 0.2500 0.7463(4) 0.0178(14) Uani 1 2 d S . .
C6 C 0.4657(4) 0.3296(4) 0.7837(3) 0.0233(12) Uani 1 1 d . . .
H6 H 0.4678 0.3831 0.7600 0.028 Uiso 1 1 calc R . .
C7 C 0.4600(4) 0.3285(4) 0.8564(3) 0.0276(13) Uani 1 1 d . . .
H7 H 0.4585 0.3815 0.8808 0.033 Uiso 1 1 calc R . .
C8 C 0.4566(6) 0.2500 0.8923(4) 0.0283(19) Uani 1 2 d S . .
H8 H 0.4521 0.2500 0.9408 0.034 Uiso 1 2 calc SR . .
C9 C 0.5397(4) 0.1529(4) 0.6276(3) 0.0249(12) Uani 1 1 d D . .
C10A C 0.4837(11) 0.0705(8) 0.6169(6) 0.025(2) Uani 0.444(12) 1 d PD B 1
H10A H 0.4153 0.0704 0.6261 0.030 Uiso 0.444(12) 1 calc PR B 1
C10B C 0.5087(9) 0.0893(6) 0.5871(5) 0.025(2) Uani 0.556(12) 1 d PD B 2
H10B H 0.4451 0.0903 0.5674 0.030 Uiso 0.556(12) 1 calc PR B 2
C11A C 0.5283(12) -0.0075(10) 0.5938(8) 0.037(5) Uani 0.49(3) 1 d PD B 1
H11A H 0.4899 -0.0580 0.5872 0.044 Uiso 0.49(3) 1 calc PR B 1
C11B C 0.5743(12) 0.0197(9) 0.5744(6) 0.027(4) Uani 0.51(3) 1 d PD B 2
H11B H 0.5533 -0.0265 0.5461 0.033 Uiso 0.51(3) 1 calc PR B 2
C12A C 0.6303(13) -0.0089(10) 0.5807(9) 0.034(5) Uani 0.51(3) 1 d PD B 1
H12A H 0.6622 -0.0605 0.5669 0.040 Uiso 0.51(3) 1 calc PR B 1
C12B C 0.6690(12) 0.0173(11) 0.6024(7) 0.030(5) Uani 0.49(3) 1 d PD B 2
H12B H 0.7116 -0.0291 0.5913 0.036 Uiso 0.49(3) 1 calc PR B 2
C13A C 0.6834(9) 0.0686(9) 0.5890(9) 0.038(5) Uani 0.49(2) 1 d PD B 1
H13A H 0.7518 0.0693 0.5802 0.045 Uiso 0.49(2) 1 calc PR B 1
C13B C 0.7015(9) 0.0830(8) 0.6468(5) 0.032(4) Uani 0.51(2) 1 d PD B 2
H13B H 0.7646 0.0802 0.6671 0.039 Uiso 0.51(2) 1 calc PR B 2
C14A C 0.6363(8) 0.1447(7) 0.6099(7) 0.027(4) Uani 0.50(2) 1 d PD B 1
H14A H 0.6752 0.1955 0.6121 0.032 Uiso 0.50(2) 1 calc PR B 1
C14B C 0.6382(8) 0.1534(7) 0.6605(6) 0.022(3) Uani 0.50(2) 1 d PD B 2
H14B H 0.6578 0.1993 0.6897 0.027 Uiso 0.50(2) 1 calc PR B 2
C15A C 0.2740(11) 0.7500 0.8582(8) 0.016(2) Uani 0.50 2 d SPD . 1
H15A H 0.2668 0.6983 0.8876 0.020 Uiso 0.25 1 calc PR . 1
H15B H 0.2668 0.8017 0.8876 0.020 Uiso 0.25 1 calc PR . 1
C15B C 0.3177(9) 0.7500 0.7866(8) 0.016(2) Uani 0.50 2 d SPD . 2
H15C H 0.3183 0.6995 0.7555 0.020 Uiso 0.25 1 calc PR . 2
H15D H 0.3183 0.8005 0.7555 0.020 Uiso 0.25 1 calc PR . 2
C16 C 0.2014(12) 0.7500 0.8103(10) 0.180(16) Uani 1 2 d SD . .
H16A H 0.1375 0.7500 0.8331 0.270 Uiso 1 2 calc SR . 1
H16B H 0.2072 0.6983 0.7816 0.270 Uiso 0.50 1 calc PR . 1
H16C H 0.2072 0.8017 0.7816 0.270 Uiso 0.50 1 calc PR . 1
C17A C 0.4528(9) 0.7500 0.8864(6) 0.008(2) Uani 0.50 2 d SP . 1
H17A H 0.4399 0.8015 0.9151 0.010 Uiso 0.25 1 calc PR . 1
H17B H 0.4399 0.6985 0.9151 0.010 Uiso 0.25 1 calc PR . 1
C17B C 0.4981(16) 0.7500 0.7434(9) 0.040(5) Uani 0.50 2 d SPD . 2
H17C H 0.5665 0.7547 0.7600 0.048 Uiso 0.25 1 calc PR . 2
H17D H 0.4918 0.6936 0.7199 0.048 Uiso 0.25 1 calc PR . 2
C18A C 0.5640(11) 0.7500 0.8676(8) 0.020(2) Uani 0.50 2 d SP . 1
H18A H 0.6032 0.7500 0.9096 0.030 Uiso 0.50 2 calc SPR . 1
H18B H 0.5793 0.8017 0.8406 0.030 Uiso 0.25 1 calc PR . 1
H18C H 0.5793 0.6983 0.8406 0.030 Uiso 0.25 1 calc PR . 1
C18B C 0.4799(16) 0.8236(13) 0.6896(10) 0.020(2) Uani 0.25 1 d PD . 2
H18D H 0.5273 0.8181 0.6522 0.030 Uiso 0.25 1 calc PR . 2
H18E H 0.4878 0.8800 0.7117 0.030 Uiso 0.25 1 calc PR . 2
H18F H 0.4133 0.8185 0.6713 0.030 Uiso 0.25 1 calc PR . 2
C19A C 0.3958(10) 0.8311(8) 0.7802(6) 0.0295(19) Uani 0.50 1 d P . 1
H19A H 0.4648 0.8289 0.7647 0.035 Uiso 0.50 1 calc PR . 1
H19B H 0.3539 0.8263 0.7391 0.035 Uiso 0.50 1 calc PR . 1
C19B C 0.4573(10) 0.8291(8) 0.8519(6) 0.0295(19) Uani 0.50 1 d P . 2
H19C H 0.5299 0.8296 0.8529 0.035 Uiso 0.50 1 calc PR . 2
H19D H 0.4344 0.8217 0.8996 0.035 Uiso 0.50 1 calc PR . 2
C20A C 0.3781(12) 0.9177(8) 0.8119(9) 0.048(3) Uani 0.61(2) 1 d P . 1
H20A H 0.3930 0.9631 0.7785 0.072 Uiso 0.61(2) 1 calc PR . 1
H20B H 0.4205 0.9246 0.8520 0.072 Uiso 0.61(2) 1 calc PR . 1
H20C H 0.3094 0.9222 0.8259 0.072 Uiso 0.61(2) 1 calc PR . 1
C20B C 0.4217(19) 0.9187(14) 0.8259(16) 0.048(3) Uani 0.39(2) 1 d P . 2
H20D H 0.4474 0.9642 0.8559 0.072 Uiso 0.39(2) 1 calc PR . 2
H20E H 0.3500 0.9204 0.8262 0.072 Uiso 0.39(2) 1 calc PR . 2
H20F H 0.4455 0.9281 0.7792 0.072 Uiso 0.39(2) 1 calc PR . 2
Cl2A Cl 0.3708(6) 0.8790(4) 0.5960(3) 0.039(2) Uani 0.324(10) 1 d P C 2
Cl2 Cl 0.3159(4) 0.8362(6) 0.5899(3) 0.117(3) Uani 0.676(10) 1 d PD C 1
C21 C 0.2419(7) 0.7500 0.5768(6) 0.074(5) Uani 1 2 d SD . .
H21A H 0.1865 0.7500 0.6095 0.089 Uiso 1 2 calc SR C 1
H21B H 0.2156 0.7500 0.5295 0.089 Uiso 1 2 calc SR C 1

loop_
_atom_site_aniso_label
_atom_site_aniso_U_11
_atom_site_aniso_U_22
_atom_site_aniso_U_33
_atom_site_aniso_U_23
_atom_site_aniso_U_13
_atom_site_aniso_U_12
Mo1 0.0107(3) 0.0125(3) 0.0098(3) 0.000 0.0001(2) 0.000
Cl1 0.0194(9) 0.0363(10) 0.0115(8) 0.000 0.0036(6) 0.000
S1 0.0252(7) 0.0149(6) 0.0153(6) 0.0002(4) -0.0039(5) 0.0026(5)
S2 0.0465(10) 0.0377(9) 0.0165(6) -0.0123(6) -0.0128(6) 0.0293(7)
P1 0.0112(9) 0.0196(9) 0.0091(8) 0.000 0.0003(6) 0.000
N1 0.055(4) 0.024(3) 0.038(3) -0.004(2) -0.017(3) 0.011(3)
N2A 0.029(5) 0.027(4) 0.032(4) -0.008(3) -0.007(4) 0.009(3)
N2B 0.029(5) 0.027(4) 0.032(4) -0.008(3) -0.007(4) 0.009(3)
N3A 0.013(6) 0.020(4) 0.017(5) 0.000 -0.005(5) 0.000
N3B 0.013(6) 0.020(4) 0.017(5) 0.000 -0.005(5) 0.000
C1 0.025(3) 0.020(3) 0.019(3) -0.003(2) -0.005(2) 0.006(2)
C2 0.038(4) 0.019(3) 0.026(3) -0.005(2) -0.006(3) 0.001(2)
C3 0.047(4) 0.032(3) 0.024(3) -0.015(2) -0.016(3) 0.023(3)
C4 0.112(8) 0.064(6) 0.038(4) -0.026(4) -0.041(5) 0.067(6)
C5 0.012(3) 0.031(4) 0.010(3) 0.000 0.000(2) 0.000
C6 0.023(3) 0.034(3) 0.013(2) -0.002(2) 0.001(2) -0.008(2)
C7 0.027(3) 0.043(4) 0.013(2) -0.011(2) 0.002(2) -0.012(3)
C8 0.012(4) 0.061(6) 0.012(3) 0.000 -0.002(3) 0.000
C9 0.025(3) 0.033(3) 0.017(3) 0.013(2) 0.005(2) 0.015(2)
C10A 0.039(6) 0.028(5) 0.008(5) -0.009(4) 0.000(4) 0.014(4)
C10B 0.039(6) 0.028(5) 0.008(5) -0.009(4) 0.000(4) 0.014(4)
C11A 0.037(9) 0.028(8) 0.045(9) -0.013(7) 0.005(7) -0.009(6)
C11B 0.038(10) 0.022(7) 0.022(6) -0.008(5) 0.015(6) 0.005(7)
C12A 0.044(12) 0.030(8) 0.027(9) -0.008(6) 0.014(7) 0.019(8)
C12B 0.042(10) 0.026(11) 0.022(8) 0.005(6) 0.007(6) 0.021(8)
C13A 0.021(7) 0.022(7) 0.070(12) 0.007(7) 0.022(6) 0.013(5)
C13B 0.033(7) 0.054(9) 0.010(6) 0.002(5) 0.001(4) 0.030(6)
C14A 0.027(6) 0.017(6) 0.036(10) -0.001(5) 0.006(5) 0.000(5)
C14B 0.024(6) 0.027(6) 0.015(7) -0.001(4) 0.002(4) 0.012(5)
C15A 0.010(5) 0.021(5) 0.018(5) 0.000 0.006(4) 0.000
C15B 0.010(5) 0.021(5) 0.018(5) 0.000 0.006(4) 0.000
C16 0.29(4) 0.025(7) 0.23(3) 0.000 0.21(3) 0.000
C17A 0.009(6) 0.010(6) 0.005(5) 0.000 -0.002(4) 0.000
C17B 0.029(10) 0.060(13) 0.032(10) 0.000 -0.007(8) 0.000
C18A 0.019(6) 0.021(6) 0.020(6) 0.000 0.000(5) 0.000
C18B 0.019(6) 0.021(6) 0.020(6) 0.000 0.000(5) 0.000
C19A 0.031(5) 0.029(4) 0.028(4) 0.009(3) -0.001(3) -0.002(4)
C19B 0.031(5) 0.029(4) 0.028(4) 0.009(3) -0.001(3) -0.002(4)
C20A 0.032(9) 0.018(4) 0.093(9) 0.004(5) -0.023(7) -0.004(6)
C20B 0.032(9) 0.018(4) 0.093(9) 0.004(5) -0.023(7) -0.004(6)
Cl2A 0.053(5) 0.037(3) 0.029(3) -0.001(2) 0.010(2) -0.007(2)
Cl2 0.058(3) 0.217(8) 0.077(3) 0.014(4) -0.001(2) -0.028(4)
C21 0.004(4) 0.186(17) 0.032(5) 0.000 0.005(4) 0.000

loop_
_atom_type_symbol
_atom_type_description
_atom_type_scat_dispersion_real
_atom_type_scat_dispersion_imag
_atom_type_scat_source
C C 0.0033 0.0016 'International Tables Vol C Tables 4.2.6.8 and 6.1.1.4'
H H 0.0000 0.0000 'International Tables Vol C Tables 4.2.6.8 and 6.1.1.4'
N N 0.0061 0.0033 'International Tables Vol C Tables 4.2.6.8 and 6.1.1.4'
P P 0.1023 0.0942 'International Tables Vol C Tables 4.2.6.8 and 6.1.1.4'
S S 0.1246 0.1234 'International Tables Vol C Tables 4.2.6.8 and 6.1.1.4'
Cl Cl 0.1484 0.1585 'International Tables Vol C Tables 4.2.6.8 and 6.1.1.4'
Mo Mo -1.6832 0.6857 'International Tables Vol C Tables 4.2.6.8 and 6.1.1.4'
Br Br -0.2901 2.4595 'International Tables Vol C Tables 4.2.6.8 and 6.1.1.4'

loop_
_geom_angle_atom_site_label_1
_geom_angle_atom_site_label_2
_geom_angle_atom_site_label_3
_geom_angle
_geom_angle_site_symmetry_1
_geom_angle_site_symmetry_3
S2 Mo1 S2 82.55(9) 8_565 .
S2 Mo1 S1 82.44(5) 8_565 8_565
S2 Mo1 S1 138.85(7) . 8_565
S2 Mo1 S1 138.85(7) 8_565 .
S2 Mo1 S1 82.44(5) . .
S1 Mo1 S1 84.20(7) 8_565 .
S2 Mo1 Cl1 133.30(6) 8_565 .
S2 Mo1 Cl1 133.30(6) . .
S1 Mo1 Cl1 82.81(5) 8_565 .
S1 Mo1 Cl1 82.81(5) . .
S2 Mo1 P1 82.12(5) 8_565 .
S2 Mo1 P1 82.12(5) . .
S1 Mo1 P1 132.94(4) 8_565 .
S1 Mo1 P1 132.94(4) . .
Cl1 Mo1 P1 76.36(6) . .
C1 S1 Mo1 108.48(19) . .
C3 S2 Mo1 109.2(2) . .
C5 P1 C9 103.7(2) . .
C5 P1 C9 103.7(2) . 8_565
C9 P1 C9 107.4(4) . 8_565
C5 P1 Mo1 115.9(2) . .
C9 P1 Mo1 112.63(19) . .
C9 P1 Mo1 112.63(19) 8_565 .
C15A N3A C19A 112.8(8) . 8_575
C15A N3A C19A 112.8(8) . .
C19A N3A C19A 106.3(13) 8_575 .
C15A N3A C17A 107.6(11) . .
C19A N3A C17A 108.6(8) 8_575 .
C19A N3A C17A 108.6(8) . .
C15B N3B C19B 116.2(8) . 8_575
C15B N3B C19B 116.2(8) . .
C19B N3B C19B 105.9(12) 8_575 .
C15B N3B C17B 109.7(12) . .
C19B N3B C17B 103.8(9) 8_575 .
C19B N3B C17B 103.8(9) . .
C3 C1 C2 122.0(5) . .
C3 C1 S1 119.7(4) . .
C2 C1 S1 118.3(4) . .
N1 C2 C1 178.7(7) . .
C1 C3 C4 121.7(6) . .
C1 C3 S2 120.2(4) . .
C4 C3 S2 118.1(5) . .
N2A C4 N2B 43.8(7) . .
N2A C4 C3 163.6(13) . .
N2B C4 C3 152.5(13) . .
C6 C5 C6 118.6(7) 8_565 .
C6 C5 P1 120.6(3) 8_565 .
C6 C5 P1 120.6(3) . .
C7 C6 C5 120.0(6) . .
C7 C6 H6 120.0 . .
C5 C6 H6 120.0 . .
C8 C7 C6 120.8(6) . .
C8 C7 H7 119.6 . .
C6 C7 H7 119.6 . .
C7 C8 C7 119.8(7) 8_565 .
C7 C8 H8 120.1 8_565 .
C7 C8 H8 120.1 . .
C10B C9 C14A 95.0(8) . .
C10B C9 C14B 123.1(7) . .
C14A C9 C14B 40.6(7) . .
C10B C9 C10A 29.3(5) . .
C14A C9 C10A 112.1(8) . .
C14B C9 C10A 121.6(7) . .
C10B C9 P1 124.8(6) . .
C14A C9 P1 131.0(6) . .
C14B C9 P1 112.1(5) . .
C10A C9 P1 116.3(6) . .
C11A C10A C9 123.1(12) . .
C11A C10A H10A 118.5 . .
C9 C10A H10A 118.5 . .
C9 C10B C11B 117.6(10) . .
C9 C10B H10B 121.2 . .
C11B C10B H10B 121.2 . .
C12A C11A C10A 119.3(14) . .
C12A C11A H11A 120.4 . .
C10A C11A H11A 120.4 . .
C12B C11B C10B 122.2(12) . .
C12B C11B H11B 118.9 . .
C10B C11B H11B 118.9 . .
C13A C12A C11A 118.2(13) . .
C13A C12A H12A 120.9 . .
C11A C12A H12A 120.9 . .
C11B C12B C13B 120.7(12) . .
C11B C12B H12B 119.7 . .
C13B C12B H12B 119.7 . .
C14A C13A C12A 120.8(12) . .
C14A C13A H13A 119.6 . .
C12A C13A H13A 119.6 . .
C12B C13B C14B 118.7(11) . .
C12B C13B H13B 120.7 . .
C14B C13B H13B 120.7 . .
C9 C14A C13A 126.3(10) . .
C9 C14A H14A 116.8 . .
C13A C14A H14A 116.8 . .
C13B C14B C9 117.7(10) . .
C13B C14B H14B 121.1 . .
C9 C14B H14B 121.1 . .
C16 C15A N3A 112.6(13) . .
C16 C15A H15A 109.1 . .
N3A C15A H15A 109.1 . .
C16 C15A H15B 109.1 . .
N3A C15A H15B 109.1 . .
H15A C15A H15B 107.8 . .
N3B C15B C16 145.9(13) . .
N3B C15B H15C 100.4 . .
C16 C15B H15C 100.4 . .
N3B C15B H15D 100.4 . .
C16 C15B H15D 100.4 . .
H15C C15B H15D 104.3 . .
C15A C16 C15B 59.7(11) . .
C15A C16 H16A 109.5 . .
C15B C16 H16A 169.1 . .
C15A C16 H16B 109.5 . .
C15B C16 H16B 76.2 . .
H16A C16 H16B 109.5 . .
C15A C16 H16C 109.5 . .
C15B C16 H16C 76.2 . .
H16A C16 H16C 109.5 . .
H16B C16 H16C 109.5 . .
C18A C17A N3A 118.0(11) . .
C18A C17A H17A 107.8 . .
N3A C17A H17A 107.8 . .
C18A C17A H17B 107.8 . .
N3A C17A H17B 107.8 . .
H17A C17A H17B 107.1 . .
C18B C17B N3B 115.8(13) . .
C18B C17B H17C 108.3 . .
N3B C17B H17C 108.3 . .
C18B C17B H17D 108.3 . .
N3B C17B H17D 108.3 . .
H17C C17B H17D 107.4 . .
C17A C18A H18A 109.5 . .
C17A C18A H18B 109.5 . .
H18A C18A H18B 109.5 . .
C17A C18A H18C 109.5 . .
H18A C18A H18C 109.5 . .
H18B C18A H18C 109.5 . .
C17B C18B H18D 109.5 . .
C17B C18B H18E 109.5 . .
H18D C18B H18E 109.5 . .
C17B C18B H18F 109.5 . .
H18D C18B H18F 109.5 . .
H18E C18B H18F 109.5 . .
C20A C19A N3A 116.9(11) . .
C20A C19A H19A 108.1 . .
N3A C19A H19A 108.1 . .
C20A C19A H19B 108.1 . .
N3A C19A H19B 108.1 . .
H19A C19A H19B 107.3 . .
N3B C19B C20B 116.6(13) . .
N3B C19B H19C 108.1 . .
C20B C19B H19C 108.1 . .
N3B C19B H19D 108.1 . .
C20B C19B H19D 108.1 . .
H19C C19B H19D 107.3 . .
C19A C20A H20A 109.5 . .
C19A C20A H20B 109.5 . .
H20A C20A H20B 109.5 . .
C19A C20A H20C 109.5 . .
H20A C20A H20C 109.5 . .
H20B C20A H20C 109.5 . .
C19B C20B H20D 109.5 . .
C19B C20B H20E 109.5 . .
H20D C20B H20E 109.5 . .
C19B C20B H20F 109.5 . .
H20D C20B H20F 109.5 . .
H20E C20B H20F 109.5 . .
Cl2 C21 Cl2 104.1(7) 8_575 .
Cl2 C21 Cl2A 100.1(5) 8_575 .
Cl2 C21 Cl2A 4.3(3) . .
Cl2 C21 H21A 110.9 8_575 .
Cl2 C21 H21A 110.9 . .
Cl2A C21 H21A 114.2 . .
Cl2 C21 H21B 110.9 8_575 .
Cl2 C21 H21B 110.9 . .
Cl2A C21 H21B 111.6 . .
H21A C21 H21B 109.0 . .

loop_
_geom_bond_atom_site_label_1
_geom_bond_atom_site_label_2
_geom_bond_distance
_geom_bond_site_symmetry_2
Mo1 S2 2.3156(15) 8_565
Mo1 S2 2.3156(15) .
Mo1 S1 2.3580(14) 8_565
Mo1 S1 2.3580(14) .
Mo1 Cl1 2.4647(19) .
Mo1 P1 2.540(2) .
S1 C1 1.724(5) .
S2 C3 1.733(6) .
P1 C5 1.825(7) .
P1 C9 1.827(6) .
P1 C9 1.827(6) 8_565
N1 C2 1.145(8) .
N2A C4 1.191(11) .
N2B C4 1.270(15) .
N3A C15A 1.50(2) .
N3A C19A 1.536(14) 8_575
N3A C19A 1.536(14) .
N3A C17A 1.537(18) .
N3B C15B 1.497(19) .
N3B C19B 1.503(15) 8_575
N3B C19B 1.503(15) .
N3B C17B 1.62(2) .
C1 C3 1.354(8) .
C1 C2 1.435(8) .
C3 C4 1.428(9) .
C5 C6 1.404(7) 8_565
C5 C6 1.404(7) .
C6 C7 1.393(7) .
C6 H6 0.9300 .
C7 C8 1.377(7) .
C7 H7 0.9300 .
C8 C7 1.377(7) 8_565
C8 H8 0.9300 .
C9 C10B 1.305(11) .
C9 C14A 1.340(11) .
C9 C14B 1.459(11) .
C9 C10A 1.471(13) .
C10A C11A 1.398(14) .
C10A H10A 0.9300 .
C10B C11B 1.392(13) .
C10B H10B 0.9300 .
C11A C12A 1.387(17) .
C11A H11A 0.9300 .
C11B C12B 1.375(16) .
C11B H11B 0.9300 .
C12A C13A 1.381(16) .
C12A H12A 0.9300 .
C12B C13B 1.381(17) .
C12B H12B 0.9300 .
C13A C14A 1.375(13) .
C13A H13A 0.9300 .
C13B C14B 1.387(12) .
C13B H13B 0.9300 .
C14A H14A 0.9300 .
C14B H14B 0.9300 .
C15A C16 1.336(17) .
C15A H15A 0.9700 .
C15A H15B 0.9700 .
C15B C16 1.620(15) .
C15B H15C 0.9700 .
C15B H15D 0.9700 .
C16 H16A 0.9600 .
C16 H16B 0.9600 .
C16 H16C 0.9600 .
C17A C18A 1.53(2) .
C17A H17A 0.9700 .
C17A H17B 0.9700 .
C17B C18B 1.538(16) .
C17B H17C 0.9700 .
C17B H17D 0.9700 .
C18A H18A 0.9600 .
C18A H18B 0.9600 .
C18A H18C 0.9600 .
C18B H18D 0.9600 .
C18B H18E 0.9600 .
C18B H18F 0.9600 .
C19A C20A 1.466(19) .
C19A H19A 0.9700 .
C19A H19B 0.9700 .
C19B C20B 1.52(2) .
C19B H19C 0.9700 .
C19B H19D 0.9700 .
C20A H20A 0.9600 .
C20A H20B 0.9600 .
C20A H20C 0.9600 .
C20B H20D 0.9600 .
C20B H20E 0.9600 .
C20B H20F 0.9600 .
Cl2A C21 2.632(9) .
Cl2 C21 1.659(9) .
C21 Cl2 1.659(9) 8_575
C21 H21A 0.9700 .
C21 H21B 0.9700 .
